data_7117855
loop_
_publ_author_name
'Kunru Yu'
'Xiaohua Liu'
'Xiaobin Lin'
'Lili Lin'
'Xiaoming Feng'

_publ_section_title
;
 Organocatalytic dynamic kinetic resolution of azlactones to construct
 chiral N-acyl amino acid oxime esters
;
_journal_name_full Chem.Commun.
_journal_page_first 14897
_journal_paper_doi 10.1039/C5cc05534B
_journal_volume 51
_journal_year 2015
_chemical_absolute_configuration rmad
_chemical_formula_moiety '2(C20 H22 N2 O3), 0.5(C4 H8 O2)'
_chemical_formula_sum 'C42 H48 N4 O7'
_chemical_formula_weight 720.84
_space_group_crystal_system monoclinic
_space_group_IT_number 4
_space_group_name_Hall 'P 2yb'
_space_group_name_H-M_alt 'P 1 21 1'
_symmetry_space_group_name_Hall 'P 2yb'
_symmetry_space_group_name_H-M 'P 1 21 1'
_atom_sites_solution_hydrogens geom
_atom_sites_solution_primary direct
_audit_creation_date 2015-01-05
_audit_creation_method
;
Olex2 1.2
(compiled 2014.12.26 svn.r3119 for OlexSys, GUI svn.r4975)
;
_audit_update_record
;
2015-03-31 deposited with the CCDC.
2015-08-18 downloaded from the CCDC.
;
_cell_angle_alpha 90
_cell_angle_beta 107.696(3)
_cell_angle_gamma 90
_cell_formula_units_Z 2
_cell_length_a 9.8877(3)
_cell_length_b 21.2513(5)
_cell_length_c 11.0106(4)
_cell_measurement_reflns_used 8089
_cell_measurement_temperature 293
_cell_measurement_theta_max 71.0560
_cell_measurement_theta_min 4.6450
_cell_volume 2204.14(12)
_computing_cell_refinement
;
CrysAlisPro, Agilent Technologies,
Version 1.171.37.33 (release 27-03-2014 CrysAlis171 .NET)
(compiled Mar 27 2014,17:12:48)
;
_computing_data_collection
;
CrysAlisPro, Agilent Technologies,
Version 1.171.37.33 (release 27-03-2014 CrysAlis171 .NET)
(compiled Mar 27 2014,17:12:48)
;
_computing_data_reduction
;
CrysAlisPro, Agilent Technologies,
Version 1.171.37.33 (release 27-03-2014 CrysAlis171 .NET)
(compiled Mar 27 2014,17:12:48)
;
_computing_molecular_graphics 'Olex2 (Dolomanov et al., 2009)'
_computing_publication_material 'Olex2 (Dolomanov et al., 2009)'
_computing_structure_refinement 'ShelXL (Sheldrick, 2008)'
_computing_structure_solution 'ShelXT (Sheldrick, 2008)'
_diffrn_ambient_temperature 293
_diffrn_detector 'CCD plate'
_diffrn_detector_area_resol_mean 15.9595
_diffrn_detector_type EosS2
_diffrn_measured_fraction_theta_full 0.999
_diffrn_measured_fraction_theta_max 0.987
_diffrn_measurement_details
;
  1 omega  -52.00   35.00   1.0000    1.0000
omega____ theta____ kappa____ phi______ frames
    -      -33.5000   57.0000 -180.0000 87

  2 omega   -2.00  108.00   1.0000    1.0000
omega____ theta____ kappa____ phi______ frames
    -       35.5486   19.0000   90.0000 110

  3 omega    1.00   76.00   1.0000    1.0000
omega____ theta____ kappa____ phi______ frames
    -       35.5486  -99.0000  -90.0000 75

  4 omega   23.00   90.00   1.0000    1.0000
omega____ theta____ kappa____ phi______ frames
    -       35.5486 -125.0000 -150.0000 67

  5 omega  -34.00   64.00   1.0000    1.0000
omega____ theta____ kappa____ phi______ frames
    -       35.5486  -77.0000  -60.0000 98

  6 omega    7.00  105.00   1.0000    1.0000
omega____ theta____ kappa____ phi______ frames
    -       35.5486   77.0000  -90.0000 98

  7 omega   15.00   85.00   1.0000    1.0000
omega____ theta____ kappa____ phi______ frames
    -       35.5486 -115.0000  102.0000 70

  8 omega  -36.00  107.00   1.0000    1.0000
omega____ theta____ kappa____ phi______ frames
    -       35.5486    0.0000 -180.0000 143

  9 omega   13.00  106.00   1.0000    1.0000
omega____ theta____ kappa____ phi______ frames
    -       35.5486   38.0000  120.0000 93

 10 omega   17.00  104.00   1.0000    1.0000
omega____ theta____ kappa____ phi______ frames
    -       35.5486   57.0000   30.0000 87

 11 omega  -35.00   58.00   1.0000    1.0000
omega____ theta____ kappa____ phi______ frames
    -       35.5486  -38.0000   90.0000 93

 12 omega    1.00   76.00   1.0000    1.0000
omega____ theta____ kappa____ phi______ frames
    -       35.5486  -99.0000  -30.0000 75

 13 omega    1.00   76.00   1.0000    1.0000
omega____ theta____ kappa____ phi______ frames
    -       35.5486  -99.0000  -60.0000 75

 14 omega  -33.00   54.00   1.0000    1.0000
omega____ theta____ kappa____ phi______ frames
    -       35.5486  -57.0000  150.0000 87

 15 omega   38.00   98.00   1.0000   60.0000
omega____ theta____ kappa____ phi______ frames
    -      108.0000  -45.0000 -150.0000 60

 16 omega   37.00   91.00   1.0000   60.0000
omega____ theta____ kappa____ phi______ frames
    -      108.0000  -30.0000   30.0000 54

 17 omega   38.00  109.00   1.0000   60.0000
omega____ theta____ kappa____ phi______ frames
    -      108.0000  -94.0000  120.0000 71

 18 omega   37.00  115.00   1.0000   60.0000
omega____ theta____ kappa____ phi______ frames
    -      108.0000 -111.0000   60.0000 78

 19 omega   38.00  109.00   1.0000   60.0000
omega____ theta____ kappa____ phi______ frames
    -      108.0000  -94.0000    0.0000 71

 20 omega   57.00  150.00   1.0000   60.0000
omega____ theta____ kappa____ phi______ frames
    -      108.0000  178.0000   30.0000 93

 21 omega   37.00  115.00   1.0000   60.0000
omega____ theta____ kappa____ phi______ frames
    -      108.0000 -111.0000  -30.0000 78

 22 omega   79.00  177.00   1.0000   60.0000
omega____ theta____ kappa____ phi______ frames
    -      108.0000   77.0000  -90.0000 98

 23 omega   38.00   98.00   1.0000   60.0000
omega____ theta____ kappa____ phi______ frames
    -      108.0000  -45.0000  120.0000 60

 24 omega   37.00   91.00   1.0000   60.0000
omega____ theta____ kappa____ phi______ frames
    -      108.0000  -30.0000 -150.0000 54

 25 omega   37.00   91.00   1.0000   60.0000
omega____ theta____ kappa____ phi______ frames
    -      108.0000  -30.0000 -120.0000 54

 26 omega   37.00   91.00   1.0000   60.0000
omega____ theta____ kappa____ phi______ frames
    -      108.0000  -30.0000  150.0000 54

 27 omega   53.00   78.00   1.0000   60.0000
omega____ theta____ kappa____ phi______ frames
    -      108.0000  -30.0000   90.0000 25

 28 omega   42.00   86.00   1.0000   60.0000
omega____ theta____ kappa____ phi______ frames
    -      108.0000  -45.0000   90.0000 44

 29 omega   37.00   76.00   1.0000   60.0000
omega____ theta____ kappa____ phi______ frames
    -      108.0000  -30.0000  -30.0000 39

 30 omega   77.00  177.00   1.0000   60.0000
omega____ theta____ kappa____ phi______ frames
    -      108.0000   15.0000   60.0000 100

 31 omega   59.00  107.00   1.0000   60.0000
omega____ theta____ kappa____ phi______ frames
    -      108.0000  -94.0000 -150.0000 48

 32 omega   39.00   90.00   1.0000   60.0000
omega____ theta____ kappa____ phi______ frames
    -      108.0000  -30.0000  -90.0000 51

 33 omega   41.00  125.00   1.0000   60.0000
omega____ theta____ kappa____ phi______ frames
    -      108.0000  -61.0000  -30.0000 84

 34 omega   94.00  144.00   1.0000   60.0000
omega____ theta____ kappa____ phi______ frames
    -      108.0000   61.0000  -60.0000 50
;
_diffrn_measurement_device 'four-circle diffractometer'
_diffrn_measurement_device_type 'New Gemini, Dual, Cu at zero, EosS2'
_diffrn_measurement_method '\w scans'
_diffrn_orient_matrix_UB_11 -0.0721532000
_diffrn_orient_matrix_UB_12 -0.0595126000
_diffrn_orient_matrix_UB_13 -0.0702992000
_diffrn_orient_matrix_UB_21 -0.0720441000
_diffrn_orient_matrix_UB_22 0.0398238000
_diffrn_orient_matrix_UB_23 -0.1190290000
_diffrn_orient_matrix_UB_31 0.1278661000
_diffrn_orient_matrix_UB_32 -0.0111363000
_diffrn_orient_matrix_UB_33 -0.0496878000
_diffrn_radiation_monochromator graphite
_diffrn_radiation_probe x-ray
_diffrn_radiation_type CuK\a
_diffrn_radiation_wavelength 1.54184
_diffrn_reflns_av_R_equivalents 0.0362
_diffrn_reflns_av_unetI/netI 0.0317
_diffrn_reflns_laue_measured_fraction_full 0.999
_diffrn_reflns_laue_measured_fraction_max 0.987
_diffrn_reflns_limit_h_max 12
_diffrn_reflns_limit_h_min -10
_diffrn_reflns_limit_k_max 26
_diffrn_reflns_limit_k_min -25
_diffrn_reflns_limit_l_max 12
_diffrn_reflns_limit_l_min -13
_diffrn_reflns_number 24270
_diffrn_reflns_point_group_measured_fraction_full 0.998
_diffrn_reflns_point_group_measured_fraction_max 0.976
_diffrn_reflns_theta_full 67.684
_diffrn_reflns_theta_max 72.346
_diffrn_reflns_theta_min 4.161
_diffrn_source 'Enhance (Cu) X-ray Source'
_exptl_absorpt_coefficient_mu 0.601
_exptl_absorpt_correction_T_max 1.00000
_exptl_absorpt_correction_T_min 0.45116
_exptl_absorpt_correction_type multi-scan
_exptl_absorpt_process_details
;
CrysAlisPro, Agilent Technologies,
Version 1.171.37.33 (release 27-03-2014 CrysAlis171 .NET)
(compiled Mar 27 2014,17:12:48)
Empirical absorption correction using spherical harmonics,
 implemented in SCALE3 ABSPACK scaling algorithm.
;
_exptl_crystal_colour 'clear light colourless'
_exptl_crystal_colour_lustre clear
_exptl_crystal_colour_modifier light
_exptl_crystal_colour_primary colourless
_exptl_crystal_density_diffrn 1.086
_exptl_crystal_F_000 768
_exptl_crystal_size_max 0.6
_exptl_crystal_size_mid 0.3
_exptl_crystal_size_min 0.2
_refine_diff_density_max 0.469
_refine_diff_density_min -0.227
_refine_diff_density_rms 0.071
_refine_ls_abs_structure_details
;
 Flack x determined using 2793 quotients [(I+)-(I-)]/[(I+)+(I-)]
 (Parsons, Flack and Wagner, Acta Cryst. B69 (2013) 249-259).
;
_refine_ls_abs_structure_Flack -0.05(11)
_refine_ls_extinction_coef .
_refine_ls_extinction_method none
_refine_ls_goodness_of_fit_ref 1.073
_refine_ls_hydrogen_treatment constr
_refine_ls_matrix_type full
_refine_ls_number_parameters 511
_refine_ls_number_reflns 8517
_refine_ls_number_restraints 1
_refine_ls_restrained_S_all 1.073
_refine_ls_R_factor_all 0.0794
_refine_ls_R_factor_gt 0.0672
_refine_ls_shift/su_max 0.000
_refine_ls_shift/su_mean 0.000
_refine_ls_structure_factor_coef Fsqd
_refine_ls_weighting_details 'w=1/[\s^2^(Fo^2^)+(0.1370P)^2^] where P=(Fo^2^+2Fc^2^)/3'
_refine_ls_weighting_scheme calc
_refine_ls_wR_factor_gt 0.1799
_refine_ls_wR_factor_ref 0.1955
_reflns_Friedel_coverage 0.922
_reflns_friedel_fraction_full 0.997
_reflns_friedel_fraction_max 0.964
_reflns_number_gt 6820
_reflns_number_total 8517
_reflns_threshold_expression 'I > 2\s(I)'
_cod_data_source_file c5cc05534b2.cif
_cod_data_source_block fxm-ykr-24-3-2
_cod_original_cell_volume 2204.15(12)
_cod_database_code 7117855
_shelx_space_group_comment
;
The symmetry employed for this shelxl refinement is uniquely defined
by the following loop, which should always be used as a source of
symmetry information in preference to the above space-group names.
They are only intended as comments.
;
_reflns_odcompleteness_completeness 99.88
_reflns_odcompleteness_iscentric 1
_reflns_odcompleteness_theta 66.97
_olex2_refinement_description
;
1. Fixed Uiso
 At 1.2 times of:
  All C(H) groups, All C(H,H) groups, All N(H) groups
 At 1.5 times of:
  All C(H,H,H) groups
2. Others
 Fixed Sof: O01F(0.5) O01G(0.5) C01H(0.5) H01O(0.5) H01P(0.5) C1(0.5) C2(0.5)
 H2A(0.5) H2B(0.5) H2C(0.5) C3(0.5) H3A(0.5) H3B(0.5) H3C(0.5)
3.a Ternary CH refined with riding coordinates:
 C00G(H00G), C00H(H00H), C00T(H00T), C00Y(H00Y)
3.b Secondary CH2 refined with riding coordinates:
 C00M(H00C,H00D), C00Q(H00A,H00B), C01H(H01O,H01P)
3.c Aromatic/amide H refined with riding coordinates:
 N003(H003), N006(H006), C00J(H00J), C00L(H00L), C00N(H00N), C00P(H00P),
 C00R(H00R), C00S(H00S), C00U(H00U), C00V(H00V), C00W(H00W), C00X(H00X),
 C00Z(H00Z), C010(H010), C011(H011), C012(H012), C013(H013), C014(H014),
 C015(H015), C017(H017), C018(H018), C019(H019), C01D(H01M), C01E(H01N)
3.d Idealised Me refined as rotating group:
 C016(H01A,H01B,H01C), C01A(H01G,H01H,H01I), C01B(H01D,H01E,H01F), C01C(H01J,
 H01K,H01L), C2(H2A,H2B,H2C), C3(H3A,H3B,H3C)
;
_shelx_shelxl_version_number 2014/7
_olex2_submission_special_instructions 'No special instructions were received'

loop_
_space_group_symop_operation_xyz
'x, y, z'
'-x, y+1/2, -z'

loop_
_atom_site_label
_atom_site_type_symbol
_atom_site_fract_x
_atom_site_fract_y
_atom_site_fract_z
_atom_site_U_iso_or_equiv
_atom_site_adp_type
_atom_site_occupancy
_atom_site_site_symmetry_order
_atom_site_calc_flag
_atom_site_refinement_flags_posn
_atom_site_refinement_flags_adp
_atom_site_refinement_flags_occupancy
_atom_site_disorder_assembly
_atom_site_disorder_group
O001 O 0.5349(3) 0.50767(15) 0.6689(3) 0.0832(8) Uani 1 1 d . . . . .
O002 O 1.0575(3) 0.47693(19) 0.7427(3) 0.0898(9) Uani 1 1 d . . . . .
N003 N 0.3263(3) 0.51404(15) 0.7057(3) 0.0687(7) Uani 1 1 d . . . . .
H003 H 0.2629 0.4952 0.7313 0.082 Uiso 1 1 calc R . . . .
O004 O 0.9681(4) 0.41398(18) 0.4610(4) 0.0932(9) Uani 1 1 d . . . . .
O005 O 0.2108(4) 0.64984(15) 0.5065(3) 0.0906(9) Uani 1 1 d . . . . .
N006 N 0.8271(3) 0.49638(14) 0.6629(3) 0.0638(6) Uani 1 1 d . . . . .
H006 H 0.7481 0.5061 0.6759 0.077 Uiso 1 1 calc R . . . .
O007 O 0.8082(4) 0.37412(16) 0.5455(4) 0.0943(9) Uani 1 1 d . . . . .
C008 C 0.9457(3) 0.49073(16) 0.7612(4) 0.0638(7) Uani 1 1 d . . . . .
N009 N 0.1261(5) 0.6602(2) 0.3772(4) 0.0924(11) Uani 1 1 d . . . . .
O00A O 0.1606(5) 0.54755(19) 0.4697(4) 0.1109(12) Uani 1 1 d . . . . .
C00B C 0.4364(3) 0.48127(18) 0.6941(3) 0.0630(7) Uani 1 1 d . . . . .
C00C C 0.8651(4) 0.4178(2) 0.5159(4) 0.0728(8) Uani 1 1 d . . . . .
C00D C 0.9398(4) 0.50164(16) 0.8944(4) 0.0668(7) Uani 1 1 d . . . . .
C00E C 0.4369(3) 0.41166(19) 0.7160(4) 0.0685(8) Uani 1 1 d . . . . .
N00F N 1.0013(5) 0.3502(2) 0.4355(5) 0.0984(12) Uani 1 1 d . . . . .
C00G C 0.3102(4) 0.58038(17) 0.6766(4) 0.0688(8) Uani 1 1 d . . . . .
H00G H 0.4043 0.5980 0.6850 0.083 Uiso 1 1 calc R . . . .
C00H C 0.8327(4) 0.48604(18) 0.5338(4) 0.0687(8) Uani 1 1 d . . . . .
H00H H 0.9073 0.5125 0.5190 0.082 Uiso 1 1 calc R . . . .
C00I C 0.2180(4) 0.5886(2) 0.5388(4) 0.0752(9) Uani 1 1 d . . . . .
C00J C 0.1103(5) 0.7177(2) 0.3543(4) 0.0791(10) Uani 1 1 d . . . . .
H00J H 0.1504 0.7471 0.4175 0.095 Uiso 1 1 calc R . . . .
C00K C 1.1816(7) 0.2886(4) 0.3889(5) 0.1048(18) Uani 1 1 d . . . . .
C00L C 0.5534(5) 0.3781(2) 0.7090(7) 0.0988(15) Uani 1 1 d . . . . .
H00L H 0.6274 0.3990 0.6904 0.119 Uiso 1 1 calc R . . . .
C00M C 0.6902(5) 0.5023(2) 0.4351(4) 0.0798(10) Uani 1 1 d . . . . .
H00C H 0.6927 0.4884 0.3519 0.096 Uiso 1 1 calc R . . . .
H00D H 0.6158 0.4789 0.4556 0.096 Uiso 1 1 calc R . . . .
C00N C 0.3285(5) 0.3791(2) 0.7422(6) 0.0886(12) Uani 1 1 d . . . . .
H00N H 0.2488 0.4007 0.7479 0.106 Uiso 1 1 calc R . . . .
C00O C 0.0273(5) 0.7379(2) 0.2263(4) 0.0778(9) Uani 1 1 d . . . . .
C00P C 1.0642(5) 0.4954(3) 0.9937(5) 0.0973(14) Uani 1 1 d . . . . .
H00P H 1.1477 0.4847 0.9764 0.117 Uiso 1 1 calc R . . . .
C00Q C 0.2473(4) 0.6157(2) 0.7684(5) 0.0795(10) Uani 1 1 d . . . . .
H00A H 0.2386 0.6599 0.7449 0.095 Uiso 1 1 calc R . . . .
H00B H 0.1525 0.5998 0.7576 0.095 Uiso 1 1 calc R . . . .
C00R C 0.5620(7) 0.3135(3) 0.7294(10) 0.123(2) Uani 1 1 d . . . . .
H00R H 0.6411 0.2914 0.7240 0.148 Uiso 1 1 calc R . . . .
C00S C -0.1329(9) 0.7145(4) 0.0195(6) 0.122(2) Uani 1 1 d . . . . .
H00S H -0.1867 0.6854 -0.0382 0.146 Uiso 1 1 calc R . . . .
C00T C 0.3326(7) 0.6105(3) 0.9077(5) 0.0965(13) Uani 1 1 d . . . . .
H00T H 0.3374 0.5660 0.9321 0.116 Uiso 1 1 calc R . . . .
C00U C 0.3374(7) 0.3147(3) 0.7602(8) 0.1120(18) Uani 1 1 d . . . . .
H00U H 0.2618 0.2932 0.7744 0.134 Uiso 1 1 calc R . . . .
C00V C 1.1217(6) 0.3494(3) 0.4226(5) 0.1027(16) Uani 1 1 d . . . . .
H00V H 1.1751 0.3862 0.4337 0.123 Uiso 1 1 calc R . . . .
C00W C 0.4544(8) 0.2827(3) 0.7575(8) 0.117(2) Uani 1 1 d . . . . .
H00W H 0.4615 0.2397 0.7747 0.141 Uiso 1 1 calc R . . . .
C00X C 0.0223(7) 0.7997(3) 0.1907(6) 0.1055(16) Uani 1 1 d . . . . .
H00X H 0.0724 0.8295 0.2490 0.127 Uiso 1 1 calc R . . . .
C00Y C 0.6513(6) 0.5719(2) 0.4267(5) 0.0928(13) Uani 1 1 d . . . . .
H00Y H 0.6627 0.5866 0.5136 0.111 Uiso 1 1 calc R . . . .
C00Z C 1.0663(7) 0.5049(3) 1.1189(6) 0.1125(18) Uani 1 1 d . . . . .
H00Z H 1.1509 0.5005 1.1848 0.135 Uiso 1 1 calc R . . . .
C010 C -0.0544(10) 0.8184(3) 0.0718(8) 0.130(2) Uani 1 1 d . . . . .
H010 H -0.0541 0.8605 0.0495 0.156 Uiso 1 1 calc R . . . .
C011 C 0.9470(9) 0.5204(4) 1.1454(6) 0.118(2) Uani 1 1 d . . . . .
H011 H 0.9488 0.5272 1.2294 0.142 Uiso 1 1 calc R . . . .
C012 C 1.3823(9) 0.2323(6) 0.3659(8) 0.135(3) Uani 1 1 d . . . . .
H012 H 1.4788 0.2302 0.3750 0.162 Uiso 1 1 calc R . . . .
C013 C -0.1320(8) 0.7764(4) -0.0151(6) 0.1163(19) Uani 1 1 d . . . . .
H013 H -0.1834 0.7896 -0.0967 0.140 Uiso 1 1 calc R . . . .
C014 C -0.0551(8) 0.6959(3) 0.1383(6) 0.1064(16) Uani 1 1 d . . . . .
H014 H -0.0572 0.6538 0.1612 0.128 Uiso 1 1 calc R . . . .
C015 C 1.0994(8) 0.2365(4) 0.3463(7) 0.1119(18) Uani 1 1 d . . . . .
H015 H 1.0032 0.2370 0.3392 0.134 Uiso 1 1 calc R . . . .
C016 C 0.2553(10) 0.6466(4) 0.9879(7) 0.123(2) Uani 1 1 d . . . . .
H01A H 0.2472 0.6901 0.9634 0.185 Uiso 1 1 calc GR . . . .
H01B H 0.3083 0.6431 1.0765 0.185 Uiso 1 1 calc GR . . . .
H01C H 0.1623 0.6291 0.9739 0.185 Uiso 1 1 calc GR . . . .
C017 C 1.3223(8) 0.2887(5) 0.3985(7) 0.129(3) Uani 1 1 d . . . . .
H017 H 1.3778 0.3244 0.4255 0.155 Uiso 1 1 calc R . . . .
C018 C 0.8235(9) 0.5261(6) 1.0493(7) 0.147(4) Uani 1 1 d . . . . .
H018 H 0.7402 0.5358 1.0678 0.176 Uiso 1 1 calc R . . . .
C019 C 0.8206(6) 0.5177(4) 0.9248(5) 0.1065(18) Uani 1 1 d . . . . .
H019 H 0.7355 0.5230 0.8600 0.128 Uiso 1 1 calc R . . . .
C01A C 0.4966(10) 0.5807(5) 0.3505(9) 0.138(3) Uani 1 1 d . . . . .
H01G H 0.4852 0.5747 0.2615 0.208 Uiso 1 1 calc GR . . . .
H01H H 0.4669 0.6225 0.3639 0.208 Uiso 1 1 calc GR . . . .
H01I H 0.4397 0.5505 0.3778 0.208 Uiso 1 1 calc GR . . . .
C01B C 0.4833(8) 0.6352(4) 0.9348(7) 0.127(2) Uani 1 1 d . . . . .
H01D H 0.5391 0.6052 0.9055 0.191 Uiso 1 1 calc GR . . . .
H01E H 0.5245 0.6415 1.0248 0.191 Uiso 1 1 calc GR . . . .
H01F H 0.4815 0.6744 0.8911 0.191 Uiso 1 1 calc GR . . . .
C01C C 0.7497(10) 0.6111(3) 0.3745(9) 0.129(3) Uani 1 1 d . . . . .
H01J H 0.8450 0.6079 0.4308 0.194 Uiso 1 1 calc GR . . . .
H01K H 0.7199 0.6542 0.3681 0.194 Uiso 1 1 calc GR . . . .
H01L H 0.7464 0.5958 0.2916 0.194 Uiso 1 1 calc GR . . . .
C01D C 1.2953(11) 0.1809(5) 0.3207(8) 0.133(3) Uani 1 1 d . . . . .
H01M H 1.3321 0.1448 0.2952 0.160 Uiso 1 1 calc R . . . .
C01E C 1.1600(11) 0.1835(4) 0.3141(9) 0.132(3) Uani 1 1 d . . . . .
H01N H 1.1037 0.1481 0.2866 0.158 Uiso 1 1 calc R . . . .
O01F O 0.6242(14) 0.3743(6) 0.1292(18) 0.160(5) Uani 0.5 1 d . . P . .
O01G O 0.692(2) 0.2835(9) 0.202(2) 0.193(7) Uani 0.5 1 d . . P . .
C01H C 0.508(2) 0.3687(13) 0.181(3) 0.186(11) Uani 0.5 1 d . . P . .
H01O H 0.5371 0.3750 0.2721 0.223 Uiso 0.5 1 calc R . P . .
H01P H 0.4584 0.3291 0.1587 0.223 Uiso 0.5 1 calc R . P . .
C1 C 0.7108(18) 0.3270(6) 0.1479(17) 0.122(5) Uani 0.5 1 d . . P . .
C2 C 0.427(3) 0.4220(12) 0.110(3) 0.207(15) Uani 0.5 1 d . . P . .
H2A H 0.3597 0.4070 0.0332 0.310 Uiso 0.5 1 calc GR . P . .
H2B H 0.4905 0.4514 0.0897 0.310 Uiso 0.5 1 calc GR . P . .
H2C H 0.3776 0.4424 0.1620 0.310 Uiso 0.5 1 calc GR . P . .
C3 C 0.8202(19) 0.3385(11) 0.097(2) 0.141(5) Uani 0.5 1 d . . P . .
H3A H 0.7815 0.3498 0.0088 0.212 Uiso 0.5 1 calc GR . P . .
H3B H 0.8774 0.3014 0.1043 0.212 Uiso 0.5 1 calc GR . P . .
H3C H 0.8777 0.3725 0.1427 0.212 Uiso 0.5 1 calc GR . P . .

loop_
_atom_site_aniso_label
_atom_site_aniso_U_11
_atom_site_aniso_U_22
_atom_site_aniso_U_33
_atom_site_aniso_U_23
_atom_site_aniso_U_13
_atom_site_aniso_U_12
O001 0.0546(12) 0.0885(17) 0.116(2) 0.0111(15) 0.0397(13) 0.0015(11)
O002 0.0503(13) 0.124(2) 0.100(2) -0.0001(17) 0.0317(13) 0.0034(13)
N003 0.0490(13) 0.0723(16) 0.0895(19) 0.0079(14) 0.0278(13) 0.0032(11)
O004 0.091(2) 0.098(2) 0.107(2) -0.0154(17) 0.0554(18) 0.0089(16)
O005 0.100(2) 0.0746(16) 0.0816(18) 0.0081(13) 0.0046(15) 0.0018(13)
N006 0.0507(12) 0.0724(15) 0.0737(16) -0.0036(12) 0.0271(11) 0.0022(10)
O007 0.112(2) 0.0755(17) 0.114(2) 0.0048(16) 0.061(2) 0.0073(16)
C008 0.0499(14) 0.0616(16) 0.082(2) -0.0027(14) 0.0225(14) -0.0045(11)
N009 0.105(3) 0.082(2) 0.079(2) 0.0040(17) 0.0111(19) 0.0077(19)
O00A 0.136(3) 0.087(2) 0.091(2) 0.0038(17) 0.007(2) -0.024(2)
C00B 0.0435(14) 0.0772(19) 0.0666(17) 0.0023(14) 0.0142(12) 0.0011(12)
C00C 0.0704(19) 0.082(2) 0.071(2) 0.0039(16) 0.0298(16) 0.0084(16)
C00D 0.0644(17) 0.0591(16) 0.0748(19) -0.0080(13) 0.0178(14) -0.0044(12)
C00E 0.0514(16) 0.077(2) 0.075(2) 0.0003(16) 0.0174(14) 0.0020(13)
N00F 0.098(3) 0.107(3) 0.100(3) -0.012(2) 0.045(2) 0.025(2)
C00G 0.0512(15) 0.0706(19) 0.084(2) 0.0049(16) 0.0204(15) 0.0003(13)
C00H 0.0660(17) 0.0737(19) 0.074(2) 0.0026(15) 0.0330(15) 0.0025(14)
C00I 0.0672(19) 0.077(2) 0.080(2) 0.0057(17) 0.0211(17) -0.0017(16)
C00J 0.079(2) 0.075(2) 0.079(2) 0.0045(17) 0.0180(18) 0.0038(17)
C00K 0.097(3) 0.147(5) 0.076(3) 0.004(3) 0.035(2) 0.041(3)
C00L 0.063(2) 0.083(3) 0.156(5) -0.005(3) 0.041(3) 0.0071(18)
C00M 0.085(2) 0.086(2) 0.070(2) 0.0016(17) 0.0251(18) 0.0132(18)
C00N 0.073(2) 0.080(2) 0.119(4) 0.009(2) 0.040(2) 0.0071(18)
C00O 0.079(2) 0.076(2) 0.079(2) 0.0004(17) 0.0237(18) 0.0081(17)
C00P 0.072(2) 0.119(4) 0.091(3) -0.003(3) 0.010(2) -0.009(2)
C00Q 0.071(2) 0.076(2) 0.090(3) 0.0022(19) 0.0217(19) 0.0096(16)
C00R 0.086(3) 0.084(3) 0.198(8) -0.005(4) 0.043(4) 0.018(2)
C00S 0.143(5) 0.119(4) 0.084(3) -0.010(3) 0.006(3) -0.003(4)
C00T 0.107(3) 0.089(3) 0.091(3) 0.012(2) 0.026(3) 0.016(2)
C00U 0.105(4) 0.083(3) 0.157(6) 0.010(3) 0.056(4) -0.012(3)
C00V 0.092(3) 0.135(4) 0.088(3) -0.017(3) 0.039(2) 0.025(3)
C00W 0.115(4) 0.072(3) 0.158(6) 0.006(3) 0.032(4) 0.010(3)
C00X 0.126(4) 0.082(3) 0.092(3) 0.003(2) 0.007(3) 0.004(3)
C00Y 0.113(4) 0.091(3) 0.082(3) 0.012(2) 0.042(3) 0.029(2)
C00Z 0.112(4) 0.122(4) 0.081(3) -0.007(3) -0.005(3) -0.010(3)
C010 0.161(6) 0.089(3) 0.120(5) 0.028(3) 0.013(4) 0.013(4)
C011 0.147(6) 0.119(4) 0.077(3) -0.022(3) 0.017(3) 0.024(4)
C012 0.113(5) 0.192(9) 0.112(5) 0.018(5) 0.052(4) 0.064(6)
C013 0.128(5) 0.130(5) 0.080(3) 0.016(3) 0.015(3) 0.022(4)
C014 0.126(4) 0.088(3) 0.091(3) 0.006(2) 0.011(3) -0.005(3)
C015 0.115(4) 0.113(4) 0.115(4) 0.002(3) 0.046(3) 0.031(3)
C016 0.165(6) 0.116(4) 0.098(4) -0.001(3) 0.053(4) 0.019(4)
C017 0.099(4) 0.181(7) 0.112(4) -0.011(4) 0.039(3) 0.040(4)
C018 0.127(5) 0.224(10) 0.094(4) -0.025(5) 0.039(4) 0.059(6)
C019 0.083(3) 0.153(5) 0.079(3) -0.019(3) 0.018(2) 0.032(3)
C01A 0.132(6) 0.151(6) 0.127(5) 0.031(5) 0.032(4) 0.064(5)
C01B 0.099(4) 0.158(7) 0.104(4) -0.009(4) 0.000(3) 0.009(4)
C01C 0.164(6) 0.101(4) 0.143(6) 0.043(4) 0.077(5) 0.030(4)
C01D 0.162(7) 0.139(6) 0.114(5) 0.019(4) 0.064(5) 0.067(6)
C01E 0.153(6) 0.123(5) 0.140(6) 0.013(4) 0.074(5) 0.047(5)
O01F 0.128(8) 0.110(7) 0.236(16) 0.002(8) 0.046(9) -0.001(6)
O01G 0.186(15) 0.143(12) 0.25(2) 0.015(12) 0.065(14) -0.010(10)
C01H 0.116(12) 0.161(17) 0.29(3) -0.04(2) 0.079(17) -0.016(12)
C1 0.126(10) 0.082(7) 0.138(11) 0.000(6) 0.008(8) -0.002(6)
C2 0.138(14) 0.161(17) 0.26(3) -0.067(19) -0.039(17) 0.048(13)
C3 0.110(10) 0.163(15) 0.150(14) -0.002(11) 0.035(9) 0.009(9)

loop_
_atom_type_symbol
_atom_type_description
_atom_type_scat_dispersion_real
_atom_type_scat_dispersion_imag
_atom_type_scat_source
C C 0.0181 0.0091 'International Tables Vol C Tables 4.2.6.8 and 6.1.1.4'
H H 0.0000 0.0000 'International Tables Vol C Tables 4.2.6.8 and 6.1.1.4'
N N 0.0311 0.0180 'International Tables Vol C Tables 4.2.6.8 and 6.1.1.4'
O O 0.0492 0.0322 'International Tables Vol C Tables 4.2.6.8 and 6.1.1.4'

loop_
_geom_angle_atom_site_label_1
_geom_angle_atom_site_label_2
_geom_angle_atom_site_label_3
_geom_angle
_geom_angle_site_symmetry_1
_geom_angle_site_symmetry_3
C00B N003 H003 119.1 . .
C00B N003 C00G 121.8(3) . .
C00G N003 H003 119.1 . .
C00C O004 N00F 113.3(4) . .
C00I O005 N009 112.3(3) . .
C008 N006 H006 120.3 . .
C008 N006 C00H 119.5(3) . .
C00H N006 H006 120.3 . .
O002 C008 N006 120.2(4) . .
O002 C008 C00D 120.4(3) . .
N006 C008 C00D 119.4(3) . .
C00J N009 O005 110.5(4) . .
O001 C00B N003 120.8(4) . .
O001 C00B C00E 121.6(3) . .
N003 C00B C00E 117.6(3) . .
O004 C00C C00H 109.8(4) . .
O007 C00C O004 124.7(4) . .
O007 C00C C00H 125.5(3) . .
C00P C00D C008 117.9(4) . .
C019 C00D C008 124.8(4) . .
C019 C00D C00P 117.3(4) . .
C00L C00E C00B 117.6(4) . .
C00L C00E C00N 118.0(4) . .
C00N C00E C00B 124.4(3) . .
C00V N00F O004 108.5(5) . .
N003 C00G H00G 108.3 . .
N003 C00G C00I 109.0(3) . .
N003 C00G C00Q 111.8(3) . .
C00I C00G H00G 108.3 . .
C00I C00G C00Q 111.1(3) . .
C00Q C00G H00G 108.3 . .
N006 C00H C00C 110.2(3) . .
N006 C00H H00H 109.2 . .
N006 C00H C00M 111.0(3) . .
C00C C00H H00H 109.2 . .
C00C C00H C00M 108.1(3) . .
C00M C00H H00H 109.2 . .
O005 C00I C00G 110.0(4) . .
O00A C00I O005 124.6(4) . .
O00A C00I C00G 125.5(4) . .
N009 C00J H00J 120.6 . .
N009 C00J C00O 118.8(4) . .
C00O C00J H00J 120.6 . .
C015 C00K C00V 122.6(6) . .
C017 C00K C00V 116.5(8) . .
C017 C00K C015 120.9(7) . .
C00E C00L H00L 119.6 . .
C00E C00L C00R 120.9(5) . .
C00R C00L H00L 119.6 . .
C00H C00M H00C 108.5 . .
C00H C00M H00D 108.5 . .
H00C C00M H00D 107.5 . .
C00Y C00M C00H 115.0(4) . .
C00Y C00M H00C 108.5 . .
C00Y C00M H00D 108.5 . .
C00E C00N H00N 119.8 . .
C00E C00N C00U 120.5(4) . .
C00U C00N H00N 119.8 . .
C00X C00O C00J 121.3(5) . .
C00X C00O C014 117.2(5) . .
C014 C00O C00J 121.5(4) . .
C00D C00P H00P 119.6 . .
C00D C00P C00Z 120.9(5) . .
C00Z C00P H00P 119.6 . .
C00G C00Q H00A 108.6 . .
C00G C00Q H00B 108.6 . .
H00A C00Q H00B 107.5 . .
C00T C00Q C00G 114.8(4) . .
C00T C00Q H00A 108.6 . .
C00T C00Q H00B 108.6 . .
C00L C00R H00R 120.0 . .
C00W C00R C00L 119.9(5) . .
C00W C00R H00R 120.0 . .
C013 C00S H00S 120.1 . .
C014 C00S H00S 120.1 . .
C014 C00S C013 119.9(7) . .
C00Q C00T H00T 108.4 . .
C00Q C00T C016 109.0(5) . .
C00Q C00T C01B 112.6(5) . .
C016 C00T H00T 108.4 . .
C01B C00T H00T 108.4 . .
C01B C00T C016 110.1(6) . .
C00N C00U H00U 119.5 . .
C00W C00U C00N 121.0(5) . .
C00W C00U H00U 119.5 . .
N00F C00V C00K 120.0(7) . .
N00F C00V H00V 120.0 . .
C00K C00V H00V 120.0 . .
C00R C00W H00W 120.2 . .
C00U C00W C00R 119.7(5) . .
C00U C00W H00W 120.2 . .
C00O C00X H00X 119.4 . .
C010 C00X C00O 121.2(6) . .
C010 C00X H00X 119.4 . .
C00M C00Y H00Y 107.3 . .
C01A C00Y C00M 110.3(6) . .
C01A C00Y H00Y 107.3 . .
C01A C00Y C01C 112.2(6) . .
C01C C00Y C00M 112.1(4) . .
C01C C00Y H00Y 107.3 . .
C00P C00Z H00Z 119.9 . .
C011 C00Z C00P 120.3(5) . .
C011 C00Z H00Z 119.9 . .
C00X C010 H010 119.4 . .
C00X C010 C013 121.2(6) . .
C013 C010 H010 119.4 . .
C00Z C011 H011 120.2 . .
C00Z C011 C018 119.7(6) . .
C018 C011 H011 120.2 . .
C017 C012 H012 120.3 . .
C01D C012 H012 120.3 . .
C01D C012 C017 119.4(8) . .
C00S C013 H013 120.6 . .
C010 C013 C00S 118.9(6) . .
C010 C013 H013 120.6 . .
C00O C014 H014 119.2 . .
C00S C014 C00O 121.7(6) . .
C00S C014 H014 119.2 . .
C00K C015 H015 120.3 . .
C00K C015 C01E 119.4(8) . .
C01E C015 H015 120.3 . .
C00T C016 H01A 109.5 . .
C00T C016 H01B 109.5 . .
C00T C016 H01C 109.5 . .
H01A C016 H01B 109.5 . .
H01A C016 H01C 109.5 . .
H01B C016 H01C 109.5 . .
C00K C017 C012 118.1(10) . .
C00K C017 H017 121.0 . .
C012 C017 H017 121.0 . .
C011 C018 H018 119.7 . .
C011 C018 C019 120.5(6) . .
C019 C018 H018 119.7 . .
C00D C019 C018 121.3(5) . .
C00D C019 H019 119.3 . .
C018 C019 H019 119.3 . .
C00Y C01A H01G 109.5 . .
C00Y C01A H01H 109.5 . .
C00Y C01A H01I 109.5 . .
H01G C01A H01H 109.5 . .
H01G C01A H01I 109.5 . .
H01H C01A H01I 109.5 . .
C00T C01B H01D 109.5 . .
C00T C01B H01E 109.5 . .
C00T C01B H01F 109.5 . .
H01D C01B H01E 109.5 . .
H01D C01B H01F 109.5 . .
H01E C01B H01F 109.5 . .
C00Y C01C H01J 109.5 . .
C00Y C01C H01K 109.5 . .
C00Y C01C H01L 109.5 . .
H01J C01C H01K 109.5 . .
H01J C01C H01L 109.5 . .
H01K C01C H01L 109.5 . .
C012 C01D H01M 120.1 . .
C01E C01D C012 119.7(7) . .
C01E C01D H01M 120.1 . .
C015 C01E H01N 118.8 . .
C01D C01E C015 122.4(10) . .
C01D C01E H01N 118.8 . .
C1 O01F C01H 116.3(18) . .
O01F C01H H01O 112.5 . .
O01F C01H H01P 112.5 . .
O01F C01H C2 96(3) . .
H01O C01H H01P 110.1 . .
C2 C01H H01O 112.5 . .
C2 C01H H01P 112.5 . .
O01F C1 C3 111.0(16) . .
O01G C1 O01F 120(2) . .
O01G C1 C3 128.6(19) . .
C01H C2 H2A 109.5 . .
C01H C2 H2B 109.5 . .
C01H C2 H2C 109.5 . .
H2A C2 H2B 109.5 . .
H2A C2 H2C 109.5 . .
H2B C2 H2C 109.5 . .
C1 C3 H3A 109.5 . .
C1 C3 H3B 109.5 . .
C1 C3 H3C 109.5 . .
H3A C3 H3B 109.5 . .
H3A C3 H3C 109.5 . .
H3B C3 H3C 109.5 . .

loop_
_geom_bond_atom_site_label_1
_geom_bond_atom_site_label_2
_geom_bond_distance
_geom_bond_site_symmetry_2
O001 C00B 1.227(5) .
O002 C008 1.219(4) .
N003 H003 0.8600 .
N003 C00B 1.331(5) .
N003 C00G 1.444(5) .
O004 C00C 1.335(5) .
O004 N00F 1.442(6) .
O005 N009 1.433(5) .
O005 C00I 1.345(6) .
N006 H006 0.8600 .
N006 C008 1.338(5) .
N006 C00H 1.456(5) .
O007 C00C 1.182(6) .
C008 C00D 1.503(5) .
N009 C00J 1.247(6) .
O00A C00I 1.183(6) .
C00B C00E 1.499(5) .
C00C C00H 1.510(6) .
C00D C00P 1.382(6) .
C00D C019 1.363(7) .
C00E C00L 1.376(6) .
C00E C00N 1.378(6) .
N00F C00V 1.242(8) .
C00G H00G 0.9800 .
C00G C00I 1.524(6) .
C00G C00Q 1.535(6) .
C00H H00H 0.9800 .
C00H C00M 1.535(6) .
C00J H00J 0.9300 .
C00J C00O 1.464(6) .
C00K C00V 1.514(8) .
C00K C015 1.370(11) .
C00K C017 1.363(10) .
C00L H00L 0.9300 .
C00L C00R 1.390(8) .
C00M H00C 0.9700 .
C00M H00D 0.9700 .
C00M C00Y 1.524(6) .
C00N H00N 0.9300 .
C00N C00U 1.381(8) .
C00O C00X 1.367(7) .
C00O C014 1.385(8) .
C00P H00P 0.9300 .
C00P C00Z 1.387(9) .
C00Q H00A 0.9700 .
C00Q H00B 0.9700 .
C00Q C00T 1.513(8) .
C00R H00R 0.9300 .
C00R C00W 1.362(10) .
C00S H00S 0.9300 .
C00S C013 1.370(11) .
C00S C014 1.360(9) .
C00T H00T 0.9800 .
C00T C016 1.537(9) .
C00T C01B 1.522(10) .
C00U H00U 0.9300 .
C00U C00W 1.351(10) .
C00V H00V 0.9300 .
C00W H00W 0.9300 .
C00X H00X 0.9300 .
C00X C010 1.357(10) .
C00Y H00Y 0.9800 .
C00Y C01A 1.516(11) .
C00Y C01C 1.519(9) .
C00Z H00Z 0.9300 .
C00Z C011 1.340(11) .
C010 H010 0.9300 .
C010 C013 1.361(12) .
C011 H011 0.9300 .
C011 C018 1.356(11) .
C012 H012 0.9300 .
C012 C017 1.430(12) .
C012 C01D 1.386(15) .
C013 H013 0.9300 .
C014 H014 0.9300 .
C015 H015 0.9300 .
C015 C01E 1.372(10) .
C016 H01A 0.9600 .
C016 H01B 0.9600 .
C016 H01C 0.9600 .
C017 H017 0.9300 .
C018 H018 0.9300 .
C018 C019 1.374(9) .
C019 H019 0.9300 .
C01A H01G 0.9600 .
C01A H01H 0.9600 .
C01A H01I 0.9600 .
C01B H01D 0.9600 .
C01B H01E 0.9600 .
C01B H01F 0.9600 .
C01C H01J 0.9600 .
C01C H01K 0.9600 .
C01C H01L 0.9600 .
C01D H01M 0.9300 .
C01D C01E 1.318(13) .
C01E H01N 0.9300 .
O01F C01H 1.43(3) .
O01F C1 1.296(19) .
O01G C1 1.14(2) .
C01H H01O 0.9700 .
C01H H01P 0.9700 .
C01H C2 1.47(4) .
C1 C3 1.38(3) .
C2 H2A 0.9600 .
C2 H2B 0.9600 .
C2 H2C 0.9600 .
C3 H3A 0.9600 .
C3 H3B 0.9600 .
C3 H3C 0.9600 .
